data_7002871
loop_
_publ_author_name
'Zhou, Yan'
'Xiao, Hong-Ping'
'Kang, Ling-Chen'
'Zuo, Jing-Lin'
'Li, Cheng-Hui'
'You, Xiao-Zeng'

_publ_section_title
;
 Synthesis and characterization of neutral iron(ii) and ruthenium(ii)
 complexes with the isocyanotriphenylborate ligand
;
_journal_issue 46
_journal_name_full 'Dalton Transactions'
_journal_page_first 10256
_journal_page_last 10262
_journal_paper_doi 10.1039/b914262b
_journal_year 2009
_chemical_formula_moiety 'C62 H58 B2 N6 Ru'
_chemical_formula_sum 'C62 H58 B2 N6 Ru'
_chemical_formula_weight 1009.83
_chemical_name_systematic
;
?
;
_space_group_IT_number 41
_symmetry_cell_setting orthorhombic
_symmetry_space_group_name_Hall 'A 2 -2ab'
_symmetry_space_group_name_H-M 'A b a 2'
_atom_sites_solution_hydrogens geom
_atom_sites_solution_primary direct
_atom_sites_solution_secondary difmap
_audit_creation_method SHELXL-97
_cell_angle_alpha 90.00
_cell_angle_beta 90.00
_cell_angle_gamma 90.00
_cell_formula_units_Z 4
_cell_length_a 16.589(3)
_cell_length_b 17.758(3)
_cell_length_c 18.439(3)
_cell_measurement_reflns_used 3523
_cell_measurement_temperature 291(2)
_cell_measurement_theta_max 26.78
_cell_measurement_theta_min 1.73
_cell_volume 5431.9(16)
_computing_cell_refinement 'SAINT (Bruker, 2002)'
_computing_data_collection 'SMART (Bruker, 2002)'
_computing_data_reduction SAINT
_computing_molecular_graphics 'XP (Bruker, 2002)'
_computing_publication_material 'SHELXL-97 (Sheldrick, 1997)'
_computing_structure_refinement 'SHELXL-97 (Sheldrick, 1997)'
_computing_structure_solution 'SHELXS-97 (Sheldrick, 1997)'
_diffrn_ambient_temperature 291(2)
_diffrn_measured_fraction_theta_full 1.000
_diffrn_measured_fraction_theta_max 1.000
_diffrn_measurement_device_type 'Bruker smart apex II CCD'
_diffrn_measurement_method '\f and \w scans'
_diffrn_radiation_monochromator graphite
_diffrn_radiation_source 'fine-focus sealed tube'
_diffrn_radiation_type MoK\a
_diffrn_radiation_wavelength 0.71073
_diffrn_reflns_av_R_equivalents 0.1045
_diffrn_reflns_av_sigmaI/netI 0.1941
_diffrn_reflns_limit_h_max 15
_diffrn_reflns_limit_h_min -20
_diffrn_reflns_limit_k_max 22
_diffrn_reflns_limit_k_min -16
_diffrn_reflns_limit_l_max 22
_diffrn_reflns_limit_l_min -22
_diffrn_reflns_number 14457
_diffrn_reflns_theta_full 26.30
_diffrn_reflns_theta_max 26.30
_diffrn_reflns_theta_min 2.01
_exptl_absorpt_coefficient_mu 0.333
_exptl_absorpt_correction_T_max 0.960
_exptl_absorpt_correction_T_min 0.943
_exptl_absorpt_correction_type multi-scan
_exptl_absorpt_process_details '(SADABS; Bruker, 2002)'
_exptl_crystal_colour Yellow
_exptl_crystal_density_diffrn 1.235
_exptl_crystal_density_method 'not measured'
_exptl_crystal_description Block
_exptl_crystal_F_000 2104
_exptl_crystal_size_max 0.18
_exptl_crystal_size_mid 0.13
_exptl_crystal_size_min 0.11
_refine_diff_density_max 0.580
_refine_diff_density_min -0.288
_refine_diff_density_rms 0.049
_refine_ls_abs_structure_details 'Flack H D (1983), Acta Cryst. A39, 876-881'
_refine_ls_abs_structure_Flack -0.02(5)
_refine_ls_extinction_method none
_refine_ls_goodness_of_fit_ref 0.791
_refine_ls_hydrogen_treatment constr
_refine_ls_matrix_type full
_refine_ls_number_parameters 323
_refine_ls_number_reflns 5155
_refine_ls_number_restraints 229
_refine_ls_restrained_S_all 0.808
_refine_ls_R_factor_all 0.1540
_refine_ls_R_factor_gt 0.0627
_refine_ls_shift/su_max 0.000
_refine_ls_shift/su_mean 0.000
_refine_ls_structure_factor_coef Fsqd
_refine_ls_weighting_details 'calc w=1/[\s^2^(Fo^2^)+(0.0080P)^2^] where P=(Fo^2^+2Fc^2^)/3'
_refine_ls_weighting_scheme calc
_refine_ls_wR_factor_gt 0.0753
_refine_ls_wR_factor_ref 0.0942
_reflns_number_gt 2223
_reflns_number_total 5155
_reflns_threshold_expression I>2\s(I)
_cod_data_source_file b914262b.txt
_cod_data_source_block 2
_cod_depositor_comments
;
The following automatic conversions were performed:
'_exptl_absorpt_correction_type' value 'Multi-scan' changed to
'multi-scan' according to
'/home/saulius/struct/CIF-dictionaries/cif_core.dic' dictionary named
'cif_core.dic' version 2.4.1 from 2010-06-29.

Automatic conversion script
Id: cif_fix_enum 1527 2010-12-29 10:47:43Z saulius 

The following automatic conversions were performed:

'_symmetry_cell_setting' tag value 'Orthor' was replaced with
'orthorhombic' value as specified in the replacement file
'/home/robertas/cod-tools/perl-scripts/inputs/replacement_values.lst'.

Automatic conversion script
Id: cif_fix_values 3143 2015-03-26 13:38:13Z robertas 
;
_cod_original_cell_volume 5432.0(17)
_cod_original_sg_symbol_Hall 'A 2 -2ac'
_cod_database_code 7002871

loop_
_symmetry_equiv_pos_as_xyz
'x, y, z'
'-x, -y, z'
'x+1/2, -y+1/2, z'
'-x+1/2, y+1/2, z'
'x, y+1/2, z+1/2'
'-x, -y+1/2, z+1/2'
'x+1/2, -y+1, z+1/2'
'-x+1/2, y+1, z+1/2'

loop_
_atom_site_label
_atom_site_type_symbol
_atom_site_fract_x
_atom_site_fract_y
_atom_site_fract_z
_atom_site_U_iso_or_equiv
_atom_site_adp_type
_atom_site_occupancy
_atom_site_symmetry_multiplicity
_atom_site_calc_flag
_atom_site_refinement_flags
_atom_site_disorder_assembly
_atom_site_disorder_group
Ru1 Ru 0.5000 1.0000 0.52212(8) 0.0511(2) Uani 1 2 d SU . .
B1 B 0.7431(4) 0.8584(4) 0.5356(5) 0.054(2) Uani 1 1 d U . .
N1 N 0.6646(3) 0.9110(3) 0.5232(4) 0.0566(14) Uani 1 1 d U . .
N2 N 0.4586(4) 0.9277(5) 0.6006(4) 0.060(2) Uani 1 1 d U . .
N3 N 0.5453(4) 1.0692(4) 0.4418(3) 0.048(2) Uani 1 1 d U . .
C1 C 0.7779(5) 0.8858(5) 0.6142(4) 0.064(2) Uani 1 1 d U . .
C2 C 0.7317(5) 0.8810(5) 0.6738(5) 0.091(3) Uani 1 1 d U . .
H2 H 0.6813 0.8586 0.6689 0.109 Uiso 1 1 calc R . .
C3 C 0.7544(7) 0.9079(5) 0.7449(5) 0.115(4) Uani 1 1 d U . .
H3 H 0.7221 0.9025 0.7859 0.139 Uiso 1 1 calc R . .
C4 C 0.8267(6) 0.9415(6) 0.7456(6) 0.116(4) Uani 1 1 d U . .
H4 H 0.8424 0.9632 0.7892 0.140 Uiso 1 1 calc R . .
C5 C 0.8773(7) 0.9470(7) 0.6920(6) 0.123(4) Uani 1 1 d U . .
H5 H 0.9276 0.9689 0.6985 0.147 Uiso 1 1 calc R . .
C6 C 0.8529(6) 0.9177(6) 0.6213(5) 0.098(3) Uani 1 1 d U . .
H6 H 0.8876 0.9206 0.5817 0.118 Uiso 1 1 calc R . .
C7 C 0.7105(4) 0.7738(4) 0.5359(4) 0.052(2) Uani 1 1 d U . .
C8 C 0.6478(4) 0.7482(5) 0.4904(4) 0.083(3) Uani 1 1 d U . .
H8 H 0.6249 0.7817 0.4576 0.100 Uiso 1 1 calc R . .
C9 C 0.6190(5) 0.6746(6) 0.4931(5) 0.107(4) Uani 1 1 d U . .
H9 H 0.5764 0.6602 0.4634 0.129 Uiso 1 1 calc R . .
C10 C 0.6523(5) 0.6246(5) 0.5379(6) 0.106(3) Uani 1 1 d U . .
H10 H 0.6326 0.5755 0.5396 0.127 Uiso 1 1 calc R . .
C11 C 0.7136(5) 0.6448(6) 0.5803(5) 0.094(3) Uani 1 1 d U . .
H11 H 0.7370 0.6101 0.6116 0.113 Uiso 1 1 calc R . .
C12 C 0.7418(4) 0.7177(5) 0.5770(4) 0.072(2) Uani 1 1 d U . .
H12 H 0.7862 0.7295 0.6056 0.086 Uiso 1 1 calc R . .
C13 C 0.8038(5) 0.8767(5) 0.4729(4) 0.057(2) Uani 1 1 d U . .
C14 C 0.8592(5) 0.8250(5) 0.4455(5) 0.096(3) Uani 1 1 d U . .
H14 H 0.8560 0.7756 0.4619 0.116 Uiso 1 1 calc R . .
C15 C 0.9179(5) 0.8420(7) 0.3962(5) 0.121(4) Uani 1 1 d U . .
H15 H 0.9531 0.8046 0.3805 0.145 Uiso 1 1 calc R . .
C16 C 0.9251(6) 0.9120(7) 0.3703(5) 0.109(4) Uani 1 1 d U . .
H16 H 0.9653 0.9232 0.3368 0.131 Uiso 1 1 calc R . .
C17 C 0.8739(6) 0.9666(6) 0.3927(5) 0.108(4) Uani 1 1 d U . .
H17 H 0.8788 1.0158 0.3760 0.130 Uiso 1 1 calc R . .
C18 C 0.8147(5) 0.9468(5) 0.4409(4) 0.083(3) Uani 1 1 d U . .
H18 H 0.7780 0.9841 0.4534 0.099 Uiso 1 1 calc R . .
C19 C 0.6043(3) 0.9454(3) 0.5221(6) 0.0483(16) Uani 1 1 d U . .
C20 C 0.4749(4) 0.8541(5) 0.6043(4) 0.058(2) Uani 1 1 d U . .
H20 H 0.5047 0.8338 0.5663 0.070 Uiso 1 1 calc R . .
C21 C 0.4522(4) 0.8062(5) 0.6578(4) 0.066(2) Uani 1 1 d U . .
H21 H 0.4673 0.7558 0.6553 0.079 Uiso 1 1 calc R . .
C22 C 0.4080(5) 0.8307(5) 0.7144(5) 0.063(3) Uani 1 1 d U . .
C23 C 0.3860(4) 0.9050(5) 0.7147(4) 0.071(3) Uani 1 1 d U . .
H23 H 0.3538 0.9242 0.7517 0.086 Uiso 1 1 calc R . .
C24 C 0.4130(4) 0.9520(5) 0.6579(4) 0.062(2) Uani 1 1 d U . .
H24 H 0.3989 1.0027 0.6594 0.075 Uiso 1 1 calc R . .
C25 C 0.3792(4) 0.7776(5) 0.7733(4) 0.089(3) Uani 1 1 d U . .
H25A H 0.3417 0.7421 0.7530 0.134 Uiso 1 1 calc R . .
H25B H 0.3532 0.8059 0.8109 0.134 Uiso 1 1 calc R . .
H25C H 0.4245 0.7510 0.7932 0.134 Uiso 1 1 calc R . .
C26 C 0.6215(4) 1.0942(4) 0.4425(4) 0.065(2) Uani 1 1 d U . .
H26 H 0.6533 1.0838 0.4828 0.078 Uiso 1 1 calc R . .
C27 C 0.6547(5) 1.1342(5) 0.3867(5) 0.087(3) Uani 1 1 d U . .
H27 H 0.7079 1.1502 0.3905 0.105 Uiso 1 1 calc R . .
C28 C 0.6130(6) 1.1509(6) 0.3268(6) 0.087(3) Uani 1 1 d U . .
C29 C 0.5320(4) 1.1275(5) 0.3253(4) 0.072(3) Uani 1 1 d U . .
H29 H 0.4996 1.1379 0.2854 0.087 Uiso 1 1 calc R . .
C30 C 0.5018(5) 1.0894(4) 0.3837(4) 0.070(2) Uani 1 1 d U . .
H30 H 0.4475 1.0766 0.3831 0.084 Uiso 1 1 calc R . .
C31 C 0.6447(6) 1.1895(6) 0.2606(5) 0.132(4) Uani 1 1 d U . .
H31A H 0.6880 1.1604 0.2404 0.199 Uiso 1 1 calc R . .
H31B H 0.6641 1.2386 0.2734 0.199 Uiso 1 1 calc R . .
H31C H 0.6023 1.1941 0.2254 0.199 Uiso 1 1 calc R . .

loop_
_atom_site_aniso_label
_atom_site_aniso_U_11
_atom_site_aniso_U_22
_atom_site_aniso_U_33
_atom_site_aniso_U_23
_atom_site_aniso_U_13
_atom_site_aniso_U_12
Ru1 0.0393(3) 0.0500(4) 0.0639(4) 0.000 0.000 0.0087(5)
B1 0.051(4) 0.050(4) 0.062(4) 0.004(4) -0.007(3) 0.004(3)
N1 0.054(3) 0.055(3) 0.061(3) -0.001(4) 0.001(4) 0.004(2)
N2 0.052(4) 0.060(4) 0.068(4) 0.002(4) -0.001(3) 0.004(3)
N3 0.040(3) 0.050(4) 0.053(4) -0.004(3) 0.000(3) 0.005(3)
C1 0.066(4) 0.061(4) 0.065(4) 0.007(4) 0.000(3) 0.006(4)
C2 0.089(4) 0.093(5) 0.090(4) -0.007(4) -0.002(4) 0.010(4)
C3 0.118(5) 0.116(5) 0.112(6) -0.001(4) -0.002(4) 0.015(4)
C4 0.122(5) 0.112(6) 0.115(5) -0.007(4) -0.014(4) -0.006(4)
C5 0.121(6) 0.121(6) 0.126(6) 0.000(5) -0.018(4) -0.010(4)
C6 0.098(4) 0.098(5) 0.098(5) -0.002(4) -0.015(4) -0.009(4)
C7 0.046(3) 0.057(4) 0.051(4) -0.002(4) -0.001(3) 0.006(3)
C8 0.087(4) 0.075(5) 0.088(5) -0.002(4) -0.025(4) 0.003(4)
C9 0.101(5) 0.105(5) 0.116(6) 0.000(4) -0.025(4) -0.005(4)
C10 0.111(5) 0.095(5) 0.112(5) -0.002(4) -0.009(4) -0.009(4)
C11 0.100(5) 0.086(5) 0.097(5) 0.004(4) -0.006(4) 0.010(4)
C12 0.067(4) 0.071(4) 0.077(4) -0.001(4) -0.009(3) -0.008(4)
C13 0.055(4) 0.055(4) 0.061(4) -0.004(4) -0.004(3) 0.004(3)
C14 0.094(4) 0.091(5) 0.104(5) -0.004(4) 0.020(4) 0.000(4)
C15 0.111(5) 0.120(6) 0.132(5) -0.007(4) 0.023(4) 0.013(4)
C16 0.104(5) 0.112(6) 0.112(5) 0.007(4) 0.018(4) -0.001(4)
C17 0.111(5) 0.107(6) 0.107(5) 0.003(4) 0.012(4) -0.004(4)
C18 0.080(4) 0.087(5) 0.081(5) 0.005(4) 0.002(4) 0.003(4)
C19 0.041(3) 0.044(3) 0.061(3) 0.003(4) 0.000(4) 0.005(3)
C20 0.048(4) 0.060(4) 0.067(4) -0.003(4) 0.002(3) 0.002(3)
C21 0.060(4) 0.064(4) 0.073(4) 0.000(4) -0.003(4) 0.002(3)
C22 0.057(4) 0.069(5) 0.064(4) 0.019(4) -0.010(4) -0.002(4)
C23 0.075(4) 0.075(5) 0.064(4) -0.004(4) 0.005(4) -0.003(4)
C24 0.059(4) 0.060(4) 0.067(4) 0.001(4) -0.004(4) 0.002(3)
C25 0.087(4) 0.087(5) 0.093(5) 0.015(4) -0.006(4) -0.004(4)
C26 0.060(4) 0.067(4) 0.069(4) 0.005(4) 0.003(4) -0.003(3)
C27 0.078(4) 0.093(5) 0.090(4) 0.005(4) -0.003(4) -0.002(4)
C28 0.080(5) 0.091(5) 0.089(5) 0.012(4) 0.015(4) 0.004(4)
C29 0.072(4) 0.074(5) 0.071(4) 0.004(4) -0.006(3) 0.002(4)
C30 0.068(4) 0.070(4) 0.072(4) 0.005(4) 0.006(4) 0.001(4)
C31 0.135(6) 0.138(6) 0.124(5) 0.023(4) 0.018(4) -0.003(4)

loop_
_atom_type_symbol
_atom_type_description
_atom_type_scat_dispersion_real
_atom_type_scat_dispersion_imag
_atom_type_scat_source
C C 0.0033 0.0016 'International Tables Vol C Tables 4.2.6.8 and 6.1.1.4'
H H 0.0000 0.0000 'International Tables Vol C Tables 4.2.6.8 and 6.1.1.4'
B B 0.0013 0.0007 'International Tables Vol C Tables 4.2.6.8 and 6.1.1.4'
N N 0.0061 0.0033 'International Tables Vol C Tables 4.2.6.8 and 6.1.1.4'
Ru Ru -1.2594 0.8363 'International Tables Vol C Tables 4.2.6.8 and 6.1.1.4'

loop_
_geom_angle_atom_site_label_1
_geom_angle_atom_site_label_2
_geom_angle_atom_site_label_3
_geom_angle
_geom_angle_site_symmetry_1
_geom_angle_site_symmetry_3
_geom_angle_publ_flag
C19 Ru1 C19 179.9(6) 2_675 . ?
C19 Ru1 N2 89.2(3) 2_675 2_675 ?
C19 Ru1 N2 90.8(3) . 2_675 ?
C19 Ru1 N2 90.8(3) 2_675 . ?
C19 Ru1 N2 89.2(3) . . ?
N2 Ru1 N2 90.3(4) 2_675 . ?
C19 Ru1 N3 91.5(3) 2_675 . ?
C19 Ru1 N3 88.5(3) . . ?
N2 Ru1 N3 90.7(2) 2_675 . ?
N2 Ru1 N3 177.5(4) . . ?
C19 Ru1 N3 88.5(3) 2_675 2_675 ?
C19 Ru1 N3 91.5(3) . 2_675 ?
N2 Ru1 N3 177.5(4) 2_675 2_675 ?
N2 Ru1 N3 90.7(2) . 2_675 ?
N3 Ru1 N3 88.4(4) . 2_675 ?
C13 B1 C7 114.5(7) . . ?
C13 B1 N1 107.0(7) . . ?
C7 B1 N1 105.7(5) . . ?
C13 B1 C1 111.4(6) . . ?
C7 B1 C1 113.4(7) . . ?
N1 B1 C1 103.8(7) . . ?
C19 N1 B1 171.7(9) . . ?
C20 N2 C24 112.4(7) . . ?
C20 N2 Ru1 125.4(6) . . ?
C24 N2 Ru1 122.2(6) . . ?
C30 N3 C26 115.2(7) . . ?
C30 N3 Ru1 122.5(6) . . ?
C26 N3 Ru1 122.2(6) . . ?
C2 C1 C6 117.8(9) . . ?
C2 C1 B1 120.3(8) . . ?
C6 C1 B1 121.8(8) . . ?
C1 C2 C3 124.9(9) . . ?
C1 C2 H2 117.5 . . ?
C3 C2 H2 117.5 . . ?
C4 C3 C2 112.9(10) . . ?
C4 C3 H3 123.6 . . ?
C2 C3 H3 123.6 . . ?
C5 C4 C3 127.2(11) . . ?
C5 C4 H4 116.4 . . ?
C3 C4 H4 116.4 . . ?
C4 C5 C6 118.2(11) . . ?
C4 C5 H5 120.9 . . ?
C6 C5 H5 120.9 . . ?
C1 C6 C5 118.8(9) . . ?
C1 C6 H6 120.6 . . ?
C5 C6 H6 120.6 . . ?
C12 C7 C8 112.2(7) . . ?
C12 C7 B1 124.3(7) . . ?
C8 C7 B1 123.5(7) . . ?
C9 C8 C7 122.3(8) . . ?
C9 C8 H8 118.9 . . ?
C7 C8 H8 118.9 . . ?
C10 C9 C8 120.4(9) . . ?
C10 C9 H9 119.8 . . ?
C8 C9 H9 119.8 . . ?
C9 C10 C11 120.0(10) . . ?
C9 C10 H10 120.0 . . ?
C11 C10 H10 120.0 . . ?
C10 C11 C12 119.1(10) . . ?
C10 C11 H11 120.4 . . ?
C12 C11 H11 120.4 . . ?
C7 C12 C11 125.8(8) . . ?
C7 C12 H12 117.1 . . ?
C11 C12 H12 117.1 . . ?
C18 C13 C14 110.4(8) . . ?
C18 C13 B1 125.7(8) . . ?
C14 C13 B1 123.7(9) . . ?
C15 C14 C13 124.5(10) . . ?
C15 C14 H14 117.8 . . ?
C13 C14 H14 117.8 . . ?
C16 C15 C14 120.4(11) . . ?
C16 C15 H15 119.8 . . ?
C14 C15 H15 119.8 . . ?
C15 C16 C17 120.1(10) . . ?
C15 C16 H16 120.0 . . ?
C17 C16 H16 120.0 . . ?
C16 C17 C18 117.6(11) . . ?
C16 C17 H17 121.2 . . ?
C18 C17 H17 121.2 . . ?
C17 C18 C13 126.8(9) . . ?
C17 C18 H18 116.6 . . ?
C13 C18 H18 116.6 . . ?
N1 C19 Ru1 177.7(7) . . ?
N2 C20 C21 126.5(8) . . ?
N2 C20 H20 116.8 . . ?
C21 C20 H20 116.8 . . ?
C22 C21 C20 120.8(9) . . ?
C22 C21 H21 119.6 . . ?
C20 C21 H21 119.6 . . ?
C21 C22 C23 117.3(9) . . ?
C21 C22 C25 121.7(9) . . ?
C23 C22 C25 120.9(9) . . ?
C22 C23 C24 118.8(8) . . ?
C22 C23 H23 120.6 . . ?
C24 C23 H23 120.6 . . ?
N2 C24 C23 124.2(8) . . ?
N2 C24 H24 117.9 . . ?
C23 C24 H24 117.9 . . ?
C22 C25 H25A 109.5 . . ?
C22 C25 H25B 109.5 . . ?
H25A C25 H25B 109.5 . . ?
C22 C25 H25C 109.5 . . ?
H25A C25 H25C 109.5 . . ?
H25B C25 H25C 109.5 . . ?
N3 C26 C27 123.0(8) . . ?
N3 C26 H26 118.5 . . ?
C27 C26 H26 118.5 . . ?
C28 C27 C26 122.0(9) . . ?
C28 C27 H27 119.0 . . ?
C26 C27 H27 119.0 . . ?
C27 C28 C29 116.5(10) . . ?
C27 C28 C31 126.5(10) . . ?
C29 C28 C31 117.0(9) . . ?
C30 C29 C28 118.7(8) . . ?
C30 C29 H29 120.7 . . ?
C28 C29 H29 120.7 . . ?
N3 C30 C29 124.5(8) . . ?
N3 C30 H30 117.8 . . ?
C29 C30 H30 117.8 . . ?
C28 C31 H31A 109.5 . . ?
C28 C31 H31B 109.5 . . ?
H31A C31 H31B 109.5 . . ?
C28 C31 H31C 109.5 . . ?
H31A C31 H31C 109.5 . . ?
H31B C31 H31C 109.5 . . ?

loop_
_geom_bond_atom_site_label_1
_geom_bond_atom_site_label_2
_geom_bond_distance
_geom_bond_site_symmetry_2
_geom_bond_publ_flag
Ru1 C19 1.983(5) 2_675 ?
Ru1 C19 1.983(5) . ?
Ru1 N2 2.053(7) 2_675 ?
Ru1 N2 2.053(7) . ?
Ru1 N3 2.065(7) . ?
Ru1 N3 2.065(7) 2_675 ?
B1 C13 1.567(11) . ?
B1 C7 1.597(9) . ?
B1 N1 1.618(8) . ?
B1 C1 1.634(10) . ?
N1 C19 1.174(5) . ?
N2 C20 1.337(9) . ?
N2 C24 1.368(8) . ?
N3 C30 1.340(8) . ?
N3 C26 1.341(7) . ?
C1 C2 1.342(9) . ?
C1 C6 1.372(10) . ?
C2 C3 1.446(10) . ?
C2 H2 0.9300 . ?
C3 C4 1.339(12) . ?
C3 H3 0.9300 . ?
C4 C5 1.300(12) . ?
C4 H4 0.9300 . ?
C5 C6 1.461(11) . ?
C5 H5 0.9300 . ?
C6 H6 0.9300 . ?
C7 C12 1.356(9) . ?
C7 C8 1.410(8) . ?
C8 C9 1.393(11) . ?
C8 H8 0.9300 . ?
C9 C10 1.333(11) . ?
C9 H9 0.9300 . ?
C10 C11 1.332(10) . ?
C10 H10 0.9300 . ?
C11 C12 1.379(11) . ?
C11 H11 0.9300 . ?
C12 H12 0.9300 . ?
C13 C18 1.389(11) . ?
C13 C14 1.395(10) . ?
C14 C15 1.365(10) . ?
C14 H14 0.9300 . ?
C15 C16 1.337(12) . ?
C15 H15 0.9300 . ?
C16 C17 1.354(12) . ?
C16 H16 0.9300 . ?
C17 C18 1.370(11) . ?
C17 H17 0.9300 . ?
C18 H18 0.9300 . ?
C20 C21 1.356(9) . ?
C20 H20 0.9300 . ?
C21 C22 1.349(10) . ?
C21 H21 0.9300 . ?
C22 C23 1.370(10) . ?
C22 C25 1.515(10) . ?
C23 C24 1.413(9) . ?
C23 H23 0.9300 . ?
C24 H24 0.9300 . ?
C25 H25A 0.9600 . ?
C25 H25B 0.9600 . ?
C25 H25C 0.9600 . ?
C26 C27 1.367(10) . ?
C26 H26 0.9300 . ?
C27 C28 1.336(11) . ?
C27 H27 0.9300 . ?
C28 C29 1.407(10) . ?
C28 C31 1.496(11) . ?
C29 C30 1.367(9) . ?
C29 H29 0.9300 . ?
C30 H30 0.9300 . ?
C31 H31A 0.9600 . ?
C31 H31B 0.9600 . ?
C31 H31C 0.9600 . ?
